data_7231194
loop_
_publ_author_name
'Radhakrishna, Latchupatula'
'Pandey, Madhusudan K.'
'Balakrishna, Maravanji S.'

_publ_section_title
;
 1,2,3-Triazole based bisphosphine,
 5-(diphenylphosphanyl)-1-(2-(diphenylphosphanyl)-phenyl)-4-phenyl-1H-1,2,3-triazole:
 an ambidentate ligand with switchable coordination modes
;
_journal_issue 45
_journal_name_full 'RSC Advances'
_journal_page_first 25704
_journal_paper_doi 10.1039/C8RA04086A
_journal_volume 8
_journal_year 2018
_chemical_formula_moiety '2(C43 H34 Cl N3 P2 Ru), C H Cl3'
_chemical_formula_sum 'C87 H69 Cl5 N6 P4 Ru2'
_chemical_formula_weight 1701.75
_space_group_crystal_system triclinic
_space_group_IT_number 2
_space_group_name_Hall '-P 1'
_space_group_name_H-M_alt 'P -1'
_symmetry_space_group_name_Hall '-P 1'
_symmetry_space_group_name_H-M 'P -1'
_atom_sites_solution_hydrogens geom
_atom_sites_solution_primary dual
_audit_creation_date 2017-03-25
_audit_creation_method
;
Olex2 1.2
(compiled 2017.03.02 svn.r3394 for OlexSys, GUI svn.r5324)
;
_audit_update_record
;
2018-03-24 deposited with the CCDC.
2018-07-06 downloaded from the CCDC.
;
_cell_angle_alpha 76.1417(19)
_cell_angle_beta 85.9054(18)
_cell_angle_gamma 85.3961(19)
_cell_formula_units_Z 2
_cell_length_a 13.7636(3)
_cell_length_b 14.7629(4)
_cell_length_c 22.1839(5)
_cell_measurement_reflns_used 23467
_cell_measurement_temperature 150
_cell_measurement_theta_max 30.8670
_cell_measurement_theta_min 2.0210
_cell_volume 4355.89(18)
_computing_cell_refinement
;
CrystalClear-SM Expert 2.0 r7 (Rigaku, 2011)
;
_computing_data_collection
;
CrystalClear-SM Expert 2.0 r7 (Rigaku, 2011)
;
_computing_data_reduction
;
CrystalClear-SM Expert 2.0 r7 (Rigaku, 2011)
;
_computing_molecular_graphics 'Olex2 (Dolomanov et al., 2009)'
_computing_publication_material 'Olex2 (Dolomanov et al., 2009)'
_computing_structure_refinement 'ShelXL (Sheldrick, 2015)'
_computing_structure_solution 'ShelXT (Sheldrick, 2015)'
_diffrn_ambient_temperature 150
_diffrn_detector CCD
_diffrn_detector_area_resol_mean 28.5714
_diffrn_detector_type 'Rigaku Saturn724+'
_diffrn_measured_fraction_theta_full 0.999
_diffrn_measured_fraction_theta_max 0.999
_diffrn_measurement_device 'AFC12 (Right): Kappa 3 circle'
_diffrn_measurement_device_type 'Rigaku Saturn724'
_diffrn_measurement_method 'profile data from \w-scans'
_diffrn_measurement_specimen_support 'Mitegen 50um'
_diffrn_radiation_collimation 0.3
_diffrn_radiation_monochromator Confocal
_diffrn_radiation_probe x-ray
_diffrn_radiation_type MoK\a
_diffrn_radiation_wavelength 0.71073
_diffrn_reflns_av_R_equivalents 0.1165
_diffrn_reflns_av_unetI/netI 0.0765
_diffrn_reflns_Laue_measured_fraction_full 0.999
_diffrn_reflns_Laue_measured_fraction_max 0.999
_diffrn_reflns_limit_h_max 16
_diffrn_reflns_limit_h_min -16
_diffrn_reflns_limit_k_max 17
_diffrn_reflns_limit_k_min -17
_diffrn_reflns_limit_l_max 26
_diffrn_reflns_limit_l_min -26
_diffrn_reflns_number 83601
_diffrn_reflns_point_group_measured_fraction_full 0.999
_diffrn_reflns_point_group_measured_fraction_max 0.999
_diffrn_reflns_theta_full 25.000
_diffrn_reflns_theta_max 25.000
_diffrn_reflns_theta_min 2.085
_diffrn_source 'Rotating Anode'
_diffrn_source_current 24.0
_diffrn_source_power 1.2
_diffrn_source_target Mo
_diffrn_source_type 'Rotating Anode'
_diffrn_source_voltage 50.0
_exptl_absorpt_coefficient_mu 0.619
_exptl_absorpt_correction_T_max 1.00000
_exptl_absorpt_correction_T_min 0.89278
_exptl_absorpt_correction_type numerical
_exptl_absorpt_process_details
;
CrysAlisPro 1.171.38.43 (Rigaku Oxford Diffraction, 2015)
Empirical absorption correction using spherical harmonics,
 implemented in SCALE3 ABSPACK scaling algorithm.
;
_exptl_crystal_colour red
_exptl_crystal_colour_primary red
_exptl_crystal_density_diffrn 1.297
_exptl_crystal_description prism
_exptl_crystal_F_000 1732
_exptl_crystal_size_max 0.123
_exptl_crystal_size_mid 0.102
_exptl_crystal_size_min 0.065
_exptl_transmission_factor_max 1
_exptl_transmission_factor_min 0.854
_refine_diff_density_max 0.620
_refine_diff_density_min -0.879
_refine_diff_density_rms 0.137
_refine_ls_extinction_method none
_refine_ls_goodness_of_fit_ref 1.054
_refine_ls_hydrogen_treatment constr
_refine_ls_matrix_type full
_refine_ls_number_parameters 937
_refine_ls_number_reflns 15315
_refine_ls_number_restraints 0
_refine_ls_restrained_S_all 1.054
_refine_ls_R_factor_all 0.0785
_refine_ls_R_factor_gt 0.0582
_refine_ls_shift/su_max 0.001
_refine_ls_shift/su_mean 0.000
_refine_ls_structure_factor_coef Fsqd
_refine_ls_weighting_details 'w=1/[\s^2^(Fo^2^)+(0.0639P)^2^+6.7508P] where P=(Fo^2^+2Fc^2^)/3'
_refine_ls_weighting_scheme calc
_refine_ls_wR_factor_gt 0.1362
_refine_ls_wR_factor_ref 0.1493
_reflns_Friedel_coverage 0.000
_reflns_number_gt 12055
_reflns_number_total 15315
_reflns_threshold_expression 'I > 2\s(I)'
_cod_data_source_file c8ra04086a2.cif
_cod_data_source_block msb-rk-186_Ru-Cp
_cod_original_cell_volume 4355.90(17)
_cod_database_code 7231194
_shelx_shelxl_version_number 2016/4
_shelx_space_group_comment
;
The symmetry employed for this shelxl refinement is uniquely defined
by the following loop, which should always be used as a source of
symmetry information in preference to the above space-group names.
They are only intended as comments.
;
_olex2_refinement_description
;
1. Fixed Uiso
 At 1.2 times of:
  All C(H) groups
2.a Ternary CH refined with riding coordinates:
 C87(H87)
2.b Aromatic/amide H refined with riding coordinates:
 C6(H6), C81(H81), C38(H38), C80(H80), C75(H75), C46(H46), C5(H5), C16(H16),
 C69(H69), C49(H49), C74(H74), C65(H65), C34(H34), C10(H10), C72(H72), C36(H36),
  C73(H73), C79(H79), C60(H60), C3(H3), C14(H14), C53(H53), C37(H37), C56(H56),
 C59(H59), C22(H22), C47(H47), C28(H28), C54(H54), C20(H20), C24(H24), C26(H26),
  C63(H63), C11(H11), C35(H35), C23(H23), C71(H71), C77(H77), C57(H57),
 C61(H61), C19(H19), C48(H48), C55(H55), C67(H67), C62(H62), C84(H84), C25(H25),
  C39(H39), C4(H4), C78(H78), C17(H17), C86(H86), C29(H29), C32(H32), C68(H68),
 C85(H85), C66(H66), C18(H18), C12(H12), C82(H82), C13(H13), C30(H30), C43(H43),
  C31(H31), C83(H83), C42(H42), C41(H41), C40(H40)
;
_olex2_submission_special_instructions 'No special instructions were received'

loop_
_space_group_symop_operation_xyz
'x, y, z'
'-x, -y, -z'

loop_
_atom_site_label
_atom_site_type_symbol
_atom_site_fract_x
_atom_site_fract_y
_atom_site_fract_z
_atom_site_U_iso_or_equiv
_atom_site_adp_type
_atom_site_occupancy
_atom_site_site_symmetry_order
_atom_site_calc_flag
_atom_site_refinement_flags_posn
Ru2 Ru 0.23985(3) 0.67359(3) 0.48539(2) 0.02219(11) Uani 1 1 d .
Ru1 Ru 0.29202(3) 0.70860(3) 0.15688(2) 0.02236(11) Uani 1 1 d .
Cl1 Cl 0.29645(9) 0.80586(8) 0.23043(5) 0.0260(3) Uani 1 1 d .
Cl2 Cl 0.21489(9) 0.62910(8) 0.59869(5) 0.0296(3) Uani 1 1 d .
P4 P 0.38526(9) 0.73806(8) 0.48818(5) 0.0215(3) Uani 1 1 d .
P2 P 0.13904(9) 0.76687(8) 0.12712(5) 0.0214(3) Uani 1 1 d .
P3 P 0.15391(9) 0.81245(9) 0.48473(6) 0.0238(3) Uani 1 1 d .
P1 P 0.36386(9) 0.82270(9) 0.08286(5) 0.0240(3) Uani 1 1 d .
Cl5 Cl 0.19324(15) 0.66466(15) 0.78806(9) 0.0791(6) Uani 1 1 d .
Cl4 Cl 0.38613(16) 0.70754(18) 0.74623(12) 0.0934(7) Uani 1 1 d .
Cl3 Cl 0.3312(2) 0.51789(17) 0.76911(13) 0.1174(10) Uani 1 1 d .
N1 N 0.1685(3) 0.9400(3) 0.04739(17) 0.0229(9) Uani 1 1 d .
N6 N 0.4115(3) 1.0186(3) 0.44695(19) 0.0295(10) Uani 1 1 d .
N2 N 0.1509(3) 0.9973(3) -0.00808(17) 0.0270(9) Uani 1 1 d .
N3 N 0.0988(3) 0.9531(3) -0.03753(18) 0.0264(9) Uani 1 1 d .
N5 N 0.3483(3) 1.0066(3) 0.49397(18) 0.0280(9) Uani 1 1 d .
N4 N 0.3331(3) 0.9141(3) 0.51107(17) 0.0246(9) Uani 1 1 d .
C15 C 0.3471(3) 0.8333(3) 0.0006(2) 0.0252(11) Uani 1 1 d .
C6 C 0.1895(4) 1.0506(3) 0.1085(2) 0.0255(11) Uani 1 1 d .
H6 H 0.123340 1.072345 0.102050 0.031 Uiso 1 1 calc R
C81 C 0.5521(4) 0.6502(3) 0.4382(2) 0.0253(11) Uani 1 1 d .
H81 H 0.569673 0.624427 0.479730 0.030 Uiso 1 1 calc R
C33 C 0.0561(4) 0.8207(3) 0.1796(2) 0.0243(11) Uani 1 1 d .
C70 C 0.4595(3) 0.7009(3) 0.5562(2) 0.0232(10) Uani 1 1 d .
C38 C 0.0630(4) 0.7882(3) 0.2432(2) 0.0278(11) Uani 1 1 d .
H38 H 0.109914 0.738949 0.258992 0.033 Uiso 1 1 calc R
C51 C 0.4399(3) 0.9337(3) 0.4333(2) 0.0244(11) Uani 1 1 d .
C21 C 0.4973(4) 0.8186(3) 0.0855(2) 0.0269(11) Uani 1 1 d .
C45 C 0.1728(4) 0.8559(3) 0.5535(2) 0.0241(10) Uani 1 1 d .
C80 C 0.6081(4) 0.6265(4) 0.3894(2) 0.0339(12) Uani 1 1 d .
H80 H 0.663364 0.583468 0.397717 0.041 Uiso 1 1 calc R
C75 C 0.4591(4) 0.6089(3) 0.5895(2) 0.0277(11) Uani 1 1 d .
H75 H 0.414707 0.568908 0.580108 0.033 Uiso 1 1 calc R
C50 C 0.3891(3) 0.8643(3) 0.4748(2) 0.0219(10) Uani 1 1 d .
C44 C 0.2630(4) 0.8879(3) 0.5623(2) 0.0257(11) Uani 1 1 d .
C46 C 0.1030(4) 0.8475(4) 0.6029(2) 0.0317(12) Uani 1 1 d .
H46 H 0.040730 0.827121 0.598453 0.038 Uiso 1 1 calc R
C5 C 0.2468(4) 1.0948(3) 0.1397(2) 0.0317(12) Uani 1 1 d .
H5 H 0.220373 1.145894 0.156078 0.038 Uiso 1 1 calc R
C16 C 0.3563(4) 0.9184(4) -0.0430(2) 0.0298(12) Uani 1 1 d .
H16 H 0.369400 0.972399 -0.029511 0.036 Uiso 1 1 calc R
C8 C 0.0804(3) 0.8679(3) -0.0007(2) 0.0236(10) Uani 1 1 d .
C2 C 0.3242(4) 0.9388(3) 0.0953(2) 0.0247(11) Uani 1 1 d .
C64 C 0.0217(3) 0.8028(3) 0.4881(2) 0.0260(11) Uani 1 1 d .
C9 C 0.0214(4) 0.8076(3) -0.0255(2) 0.0260(11) Uani 1 1 d .
C69 C -0.0417(4) 0.8702(4) 0.4524(2) 0.0316(12) Uani 1 1 d .
H69 H -0.016148 0.923823 0.425075 0.038 Uiso 1 1 calc R
C49 C 0.2840(4) 0.9059(3) 0.6176(2) 0.0314(12) Uani 1 1 d .
H49 H 0.346144 0.925900 0.622606 0.038 Uiso 1 1 calc R
C74 C 0.5228(4) 0.5744(4) 0.6365(2) 0.0315(12) Uani 1 1 d .
H74 H 0.521776 0.511086 0.659122 0.038 Uiso 1 1 calc R
C65 C -0.0178(4) 0.7244(4) 0.5283(2) 0.0348(13) Uani 1 1 d .
H65 H 0.023772 0.677853 0.553062 0.042 Uiso 1 1 calc R
C34 C -0.0117(4) 0.8919(4) 0.1571(2) 0.0308(12) Uani 1 1 d .
H34 H -0.016335 0.914765 0.113495 0.037 Uiso 1 1 calc R
C10 C -0.0653(4) 0.7741(3) 0.0056(2) 0.0311(12) Uani 1 1 d .
H10 H -0.086301 0.788774 0.044064 0.037 Uiso 1 1 calc R
C72 C 0.5882(4) 0.7238(4) 0.6182(2) 0.0388(14) Uani 1 1 d .
H72 H 0.632624 0.763601 0.627951 0.047 Uiso 1 1 calc R
C36 C -0.0669(4) 0.8993(4) 0.2617(3) 0.0402(14) Uani 1 1 d .
H36 H -0.108511 0.926505 0.289534 0.048 Uiso 1 1 calc R
C7 C 0.1259(3) 0.8569(3) 0.0551(2) 0.0219(10) Uani 1 1 d .
C73 C 0.5879(4) 0.6323(4) 0.6507(2) 0.0368(13) Uani 1 1 d .
H73 H 0.632024 0.608688 0.682707 0.044 Uiso 1 1 calc R
C79 C 0.5848(4) 0.6645(4) 0.3293(2) 0.0399(14) Uani 1 1 d .
H79 H 0.624024 0.648249 0.295983 0.048 Uiso 1 1 calc R
C60 C 0.2027(4) 0.9756(4) 0.3102(2) 0.0357(13) Uani 1 1 d .
H60 H 0.217356 0.965920 0.269648 0.043 Uiso 1 1 calc R
C3 C 0.3816(4) 0.9849(3) 0.1256(2) 0.0301(12) Uani 1 1 d .
H3 H 0.447705 0.963144 0.132266 0.036 Uiso 1 1 calc R
C14 C 0.0486(4) 0.7900(4) -0.0834(2) 0.0336(12) Uani 1 1 d .
H14 H 0.105736 0.814988 -0.105743 0.040 Uiso 1 1 calc R
C52 C 0.5126(4) 0.9323(3) 0.3818(2) 0.0258(11) Uani 1 1 d .
C53 C 0.4930(4) 0.9873(4) 0.3233(2) 0.0386(13) Uani 1 1 d .
H53 H 0.433324 1.024543 0.317203 0.046 Uiso 1 1 calc R
C1 C 0.2284(3) 0.9747(3) 0.0865(2) 0.0218(10) Uani 1 1 d .
C58 C 0.1714(3) 0.9134(3) 0.4195(2) 0.0237(10) Uani 1 1 d .
C37 C 0.0019(4) 0.8270(4) 0.2838(2) 0.0342(13) Uani 1 1 d .
H37 H 0.007004 0.803956 0.327362 0.041 Uiso 1 1 calc R
C56 C 0.6683(4) 0.8810(4) 0.3405(2) 0.0334(12) Uani 1 1 d .
H56 H 0.728531 0.844748 0.346352 0.040 Uiso 1 1 calc R
C59 C 0.1962(4) 0.9001(4) 0.3607(2) 0.0299(12) Uani 1 1 d .
H59 H 0.208933 0.838482 0.354946 0.036 Uiso 1 1 calc R
C22 C 0.5607(4) 0.8369(3) 0.0328(2) 0.0297(12) Uani 1 1 d .
H22 H 0.535649 0.850307 -0.007397 0.036 Uiso 1 1 calc R
C47 C 0.1227(4) 0.8681(4) 0.6578(2) 0.0376(13) Uani 1 1 d .
H47 H 0.073063 0.864144 0.690264 0.045 Uiso 1 1 calc R
C28 C 0.1009(4) 0.6282(3) 0.0670(2) 0.0297(12) Uani 1 1 d .
H28 H 0.156664 0.647896 0.040855 0.036 Uiso 1 1 calc R
C27 C 0.0681(4) 0.6747(3) 0.1132(2) 0.0247(11) Uani 1 1 d .
C54 C 0.5608(4) 0.9881(4) 0.2735(2) 0.0417(14) Uani 1 1 d .
H54 H 0.547629 1.026001 0.233468 0.050 Uiso 1 1 calc R
C76 C 0.4695(3) 0.7122(3) 0.4264(2) 0.0239(11) Uani 1 1 d .
C20 C 0.3304(4) 0.7553(4) -0.0206(2) 0.0290(11) Uani 1 1 d .
H20 H 0.325589 0.696526 0.008205 0.035 Uiso 1 1 calc R
C24 C 0.6972(4) 0.8163(4) 0.0973(3) 0.0409(14) Uani 1 1 d .
H24 H 0.765424 0.816533 0.101292 0.049 Uiso 1 1 calc R
C26 C 0.5351(4) 0.7979(4) 0.1434(2) 0.0403(14) Uani 1 1 d .
H26 H 0.492802 0.784193 0.179678 0.048 Uiso 1 1 calc R
C63 C 0.1551(4) 1.0047(3) 0.4275(2) 0.0311(12) Uani 1 1 d .
H63 H 0.137211 1.014698 0.467686 0.037 Uiso 1 1 calc R
C11 C -0.1197(4) 0.7202(4) -0.0194(3) 0.0377(13) Uani 1 1 d .
H11 H -0.177306 0.695794 0.002531 0.045 Uiso 1 1 calc R
C35 C -0.0734(4) 0.9308(4) 0.1978(2) 0.0390(14) Uani 1 1 d .
H35 H -0.120629 0.979513 0.181726 0.047 Uiso 1 1 calc R
C23 C 0.6596(4) 0.8354(4) 0.0391(3) 0.0374(13) Uani 1 1 d .
H23 H 0.702467 0.847693 0.003005 0.045 Uiso 1 1 calc R
C71 C 0.5243(4) 0.7591(4) 0.5712(2) 0.0300(12) Uani 1 1 d .
H71 H 0.524784 0.822775 0.549207 0.036 Uiso 1 1 calc R
C77 C 0.4473(4) 0.7500(3) 0.3652(2) 0.0264(11) Uani 1 1 d .
H77 H 0.392053 0.792807 0.356333 0.032 Uiso 1 1 calc R
C57 C 0.6024(4) 0.8809(3) 0.3902(2) 0.0284(11) Uani 1 1 d .
H57 H 0.618039 0.845648 0.430456 0.034 Uiso 1 1 calc R
C61 C 0.1875(4) 1.0658(4) 0.3192(2) 0.0398(14) Uani 1 1 d .
H61 H 0.193004 1.117776 0.284600 0.048 Uiso 1 1 calc R
C19 C 0.3207(4) 0.7617(4) -0.0833(2) 0.0370(13) Uani 1 1 d .
H19 H 0.308373 0.707905 -0.097286 0.044 Uiso 1 1 calc R
C48 C 0.2129(4) 0.8943(4) 0.6663(2) 0.0368(13) Uani 1 1 d .
H48 H 0.227017 0.904676 0.705365 0.044 Uiso 1 1 calc R
C55 C 0.6468(4) 0.9336(4) 0.2824(2) 0.0386(14) Uani 1 1 d .
H55 H 0.691804 0.932401 0.248057 0.046 Uiso 1 1 calc R
C67 C -0.1785(4) 0.7821(5) 0.4967(3) 0.0497(16) Uani 1 1 d .
H67 H -0.246863 0.775355 0.500170 0.060 Uiso 1 1 calc R
C62 C 0.1648(4) 1.0804(4) 0.3774(2) 0.0360(13) Uani 1 1 d .
H62 H 0.155709 1.142265 0.383295 0.043 Uiso 1 1 calc R
C84 C 0.2515(4) 0.6442(4) 0.3929(2) 0.0325(12) Uani 1 1 d .
H84 H 0.279021 0.687143 0.358214 0.039 Uiso 1 1 calc R
C25 C 0.6354(4) 0.7972(4) 0.1487(3) 0.0451(15) Uani 1 1 d .
H25 H 0.660951 0.783192 0.188822 0.054 Uiso 1 1 calc R
C39 C 0.3045(4) 0.5720(3) 0.1330(2) 0.0368(13) Uani 1 1 d .
H39 H 0.281713 0.564148 0.095299 0.044 Uiso 1 1 calc R
C4 C 0.3433(4) 1.0630(4) 0.1465(2) 0.0371(13) Uani 1 1 d .
H4 H 0.384508 1.094911 0.165843 0.045 Uiso 1 1 calc R
C78 C 0.5045(4) 0.7262(4) 0.3172(2) 0.0363(13) Uani 1 1 d .
H78 H 0.488391 0.752605 0.275415 0.044 Uiso 1 1 calc R
C17 C 0.3467(4) 0.9250(4) -0.1056(2) 0.0352(13) Uani 1 1 d .
H17 H 0.352110 0.983395 -0.134721 0.042 Uiso 1 1 calc R
C86 C 0.1413(4) 0.5714(4) 0.4685(2) 0.0346(13) Uani 1 1 d .
H86 H 0.082738 0.556527 0.493062 0.041 Uiso 1 1 calc R
C29 C 0.0524(4) 0.5534(4) 0.0591(3) 0.0408(14) Uani 1 1 d .
H29 H 0.074841 0.521942 0.027577 0.049 Uiso 1 1 calc R
C32 C -0.0133(4) 0.6455(4) 0.1506(2) 0.0382(13) Uani 1 1 d .
H32 H -0.036714 0.677272 0.181788 0.046 Uiso 1 1 calc R
C68 C -0.1412(4) 0.8596(4) 0.4565(3) 0.0422(15) Uani 1 1 d .
H68 H -0.183611 0.905444 0.431845 0.051 Uiso 1 1 calc R
C85 C 0.1519(4) 0.6434(4) 0.4147(2) 0.0343(13) Uani 1 1 d .
H85 H 0.100619 0.685002 0.395726 0.041 Uiso 1 1 calc R
C66 C -0.1175(4) 0.7147(4) 0.5318(3) 0.0435(14) Uani 1 1 d .
H66 H -0.143821 0.661084 0.558652 0.052 Uiso 1 1 calc R
C18 C 0.3292(4) 0.8470(4) -0.1255(2) 0.0388(14) Uani 1 1 d .
H18 H 0.322813 0.851536 -0.168480 0.047 Uiso 1 1 calc R
C12 C -0.0912(4) 0.7010(4) -0.0764(3) 0.0434(15) Uani 1 1 d .
H12 H -0.129539 0.663416 -0.093405 0.052 Uiso 1 1 calc R
C82 C 0.2353(4) 0.5253(3) 0.4791(2) 0.0346(13) Uani 1 1 d .
H82 H 0.250381 0.473176 0.512292 0.042 Uiso 1 1 calc R
C13 C -0.0079(4) 0.7359(4) -0.1086(3) 0.0441(15) Uani 1 1 d .
H13 H 0.010899 0.723005 -0.147913 0.053 Uiso 1 1 calc R
C30 C -0.0288(5) 0.5248(4) 0.0975(3) 0.0475(16) Uani 1 1 d .
H30 H -0.062273 0.473656 0.092202 0.057 Uiso 1 1 calc R
C43 C 0.3983(4) 0.5962(4) 0.1421(3) 0.0400(14) Uani 1 1 d .
H43 H 0.450712 0.606554 0.111519 0.048 Uiso 1 1 calc R
C31 C -0.0611(5) 0.5704(4) 0.1432(3) 0.0479(16) Uani 1 1 d .
H31 H -0.116440 0.550186 0.169679 0.058 Uiso 1 1 calc R
C83 C 0.3017(4) 0.5684(4) 0.4331(2) 0.0346(13) Uani 1 1 d .
H83 H 0.369267 0.550258 0.429181 0.042 Uiso 1 1 calc R
C42 C 0.4013(5) 0.6024(4) 0.2033(3) 0.0467(16) Uani 1 1 d .
H42 H 0.455899 0.618219 0.221688 0.056 Uiso 1 1 calc R
C87 C 0.2948(5) 0.6350(5) 0.7418(3) 0.0564(18) Uani 1 1 d .
H87 H 0.276443 0.646096 0.697663 0.068 Uiso 1 1 calc R
C41 C 0.3089(5) 0.5812(4) 0.2338(3) 0.0487(16) Uani 1 1 d .
H41 H 0.290045 0.580491 0.275980 0.058 Uiso 1 1 calc R
C40 C 0.2513(5) 0.5618(3) 0.1902(3) 0.0435(15) Uani 1 1 d .
H40 H 0.185848 0.544187 0.197926 0.052 Uiso 1 1 calc R

loop_
_atom_site_aniso_label
_atom_site_aniso_U_11
_atom_site_aniso_U_22
_atom_site_aniso_U_33
_atom_site_aniso_U_23
_atom_site_aniso_U_13
_atom_site_aniso_U_12
Ru2 0.0221(2) 0.0229(2) 0.0221(2) -0.00624(16) -0.00436(16) 0.00053(16)
Ru1 0.0229(2) 0.0242(2) 0.0188(2) -0.00460(15) -0.00088(16) 0.00343(16)
Cl1 0.0276(7) 0.0323(6) 0.0189(6) -0.0081(5) -0.0014(5) 0.0002(5)
Cl2 0.0327(7) 0.0324(7) 0.0231(6) -0.0049(5) -0.0033(5) -0.0019(5)
P4 0.0222(7) 0.0218(6) 0.0204(6) -0.0045(5) -0.0043(5) 0.0003(5)
P2 0.0218(7) 0.0243(6) 0.0175(6) -0.0047(5) 0.0000(5) 0.0002(5)
P3 0.0208(7) 0.0276(7) 0.0235(6) -0.0077(5) -0.0031(5) 0.0017(5)
P1 0.0235(7) 0.0280(7) 0.0199(6) -0.0056(5) 0.0002(5) 0.0006(5)
Cl5 0.0643(13) 0.0848(14) 0.0740(13) -0.0013(11) 0.0163(10) 0.0098(11)
Cl4 0.0585(13) 0.1203(19) 0.1185(18) -0.0606(15) 0.0033(12) -0.0157(13)
Cl3 0.139(2) 0.0722(15) 0.132(2) -0.0305(14) 0.0607(19) 0.0088(15)
N1 0.023(2) 0.025(2) 0.019(2) -0.0037(16) -0.0007(16) -0.0002(17)
N6 0.029(2) 0.028(2) 0.031(2) -0.0066(18) -0.0036(19) -0.0020(19)
N2 0.027(2) 0.029(2) 0.022(2) -0.0005(17) -0.0016(18) -0.0009(18)
N3 0.026(2) 0.027(2) 0.024(2) -0.0023(17) -0.0017(18) 0.0011(18)
N5 0.032(3) 0.022(2) 0.031(2) -0.0078(18) -0.0017(19) 0.0000(18)
N4 0.025(2) 0.026(2) 0.024(2) -0.0070(17) -0.0067(17) -0.0012(18)
C15 0.017(3) 0.034(3) 0.023(2) -0.005(2) -0.001(2) -0.001(2)
C6 0.032(3) 0.020(2) 0.022(2) -0.0019(19) 0.001(2) 0.004(2)
C81 0.027(3) 0.028(3) 0.021(2) -0.007(2) -0.002(2) 0.001(2)
C33 0.024(3) 0.026(3) 0.024(2) -0.007(2) 0.000(2) -0.005(2)
C70 0.021(3) 0.028(3) 0.022(2) -0.009(2) -0.003(2) 0.003(2)
C38 0.026(3) 0.032(3) 0.023(3) -0.005(2) -0.002(2) 0.006(2)
C51 0.021(3) 0.029(3) 0.025(2) -0.009(2) -0.003(2) 0.000(2)
C21 0.023(3) 0.029(3) 0.027(3) -0.004(2) -0.002(2) 0.002(2)
C45 0.024(3) 0.026(3) 0.023(2) -0.010(2) -0.001(2) 0.004(2)
C80 0.033(3) 0.033(3) 0.036(3) -0.010(2) -0.001(2) 0.002(2)
C75 0.026(3) 0.030(3) 0.028(3) -0.010(2) -0.001(2) 0.000(2)
C50 0.018(2) 0.029(3) 0.022(2) -0.013(2) -0.0075(19) 0.003(2)
C44 0.027(3) 0.025(3) 0.027(3) -0.012(2) -0.003(2) 0.007(2)
C46 0.031(3) 0.036(3) 0.031(3) -0.013(2) 0.003(2) -0.004(2)
C5 0.041(3) 0.028(3) 0.028(3) -0.012(2) -0.001(2) 0.000(2)
C16 0.029(3) 0.033(3) 0.027(3) -0.010(2) 0.001(2) 0.007(2)
C8 0.023(3) 0.026(3) 0.020(2) -0.005(2) -0.001(2) 0.004(2)
C2 0.029(3) 0.027(3) 0.015(2) -0.0002(19) 0.002(2) -0.006(2)
C64 0.017(3) 0.037(3) 0.029(3) -0.018(2) -0.002(2) 0.000(2)
C9 0.024(3) 0.026(3) 0.028(3) -0.006(2) -0.006(2) 0.003(2)
C69 0.028(3) 0.038(3) 0.034(3) -0.019(2) -0.008(2) 0.003(2)
C49 0.039(3) 0.026(3) 0.033(3) -0.011(2) -0.005(2) -0.004(2)
C74 0.037(3) 0.029(3) 0.025(3) -0.003(2) -0.003(2) 0.010(2)
C65 0.025(3) 0.047(3) 0.033(3) -0.011(2) 0.002(2) -0.005(3)
C34 0.026(3) 0.036(3) 0.027(3) -0.002(2) 0.000(2) 0.000(2)
C10 0.027(3) 0.033(3) 0.032(3) -0.005(2) -0.006(2) 0.002(2)
C72 0.039(3) 0.043(3) 0.038(3) -0.012(3) -0.018(3) 0.001(3)
C36 0.033(3) 0.049(4) 0.042(3) -0.020(3) 0.008(3) -0.002(3)
C7 0.022(3) 0.024(2) 0.020(2) -0.0062(19) 0.0000(19) -0.002(2)
C73 0.037(3) 0.042(3) 0.031(3) -0.006(2) -0.014(2) 0.006(3)
C79 0.045(4) 0.048(3) 0.030(3) -0.016(3) 0.006(3) -0.006(3)
C60 0.049(4) 0.036(3) 0.021(3) -0.008(2) -0.001(2) 0.003(3)
C3 0.032(3) 0.033(3) 0.028(3) -0.009(2) -0.006(2) -0.006(2)
C14 0.025(3) 0.042(3) 0.038(3) -0.018(2) -0.002(2) 0.000(2)
C52 0.025(3) 0.024(3) 0.029(3) -0.008(2) 0.001(2) -0.005(2)
C53 0.029(3) 0.047(3) 0.036(3) -0.002(3) -0.001(2) 0.000(3)
C1 0.024(3) 0.022(2) 0.019(2) -0.0024(19) -0.0011(19) -0.008(2)
C58 0.016(2) 0.027(3) 0.027(3) -0.006(2) -0.007(2) 0.006(2)
C37 0.032(3) 0.051(3) 0.022(3) -0.014(2) 0.002(2) -0.003(3)
C56 0.024(3) 0.037(3) 0.043(3) -0.018(2) 0.001(2) -0.005(2)
C59 0.032(3) 0.031(3) 0.029(3) -0.012(2) -0.004(2) 0.004(2)
C22 0.033(3) 0.028(3) 0.024(3) -0.003(2) 0.007(2) 0.002(2)
C47 0.041(4) 0.044(3) 0.029(3) -0.014(2) 0.010(2) 0.002(3)
C28 0.032(3) 0.029(3) 0.028(3) -0.007(2) -0.007(2) 0.002(2)
C27 0.029(3) 0.023(2) 0.023(2) -0.007(2) -0.006(2) 0.000(2)
C54 0.038(3) 0.058(4) 0.023(3) 0.004(3) 0.002(2) -0.008(3)
C76 0.024(3) 0.027(3) 0.022(2) -0.007(2) -0.003(2) -0.004(2)
C20 0.028(3) 0.031(3) 0.027(3) -0.007(2) 0.007(2) -0.003(2)
C24 0.023(3) 0.047(3) 0.051(4) -0.008(3) 0.001(3) 0.001(3)
C26 0.027(3) 0.062(4) 0.029(3) -0.009(3) 0.005(2) 0.001(3)
C63 0.034(3) 0.031(3) 0.028(3) -0.009(2) -0.006(2) 0.010(2)
C11 0.026(3) 0.034(3) 0.050(4) -0.006(3) -0.004(3) 0.002(2)
C35 0.035(3) 0.037(3) 0.038(3) -0.002(2) 0.003(3) 0.012(3)
C23 0.027(3) 0.040(3) 0.043(3) -0.011(3) 0.012(3) -0.002(2)
C71 0.034(3) 0.029(3) 0.027(3) -0.005(2) -0.007(2) 0.001(2)
C77 0.026(3) 0.028(3) 0.026(3) -0.006(2) -0.007(2) -0.004(2)
C57 0.030(3) 0.025(3) 0.032(3) -0.007(2) -0.004(2) -0.006(2)
C61 0.053(4) 0.032(3) 0.030(3) -0.001(2) 0.000(3) 0.004(3)
C19 0.042(3) 0.044(3) 0.028(3) -0.017(2) 0.005(2) -0.002(3)
C48 0.047(4) 0.040(3) 0.024(3) -0.010(2) -0.007(3) 0.004(3)
C55 0.031(3) 0.059(4) 0.026(3) -0.009(3) 0.008(2) -0.011(3)
C67 0.024(3) 0.069(4) 0.067(4) -0.038(4) -0.004(3) -0.001(3)
C62 0.052(4) 0.022(3) 0.034(3) -0.007(2) -0.004(3) 0.001(2)
C84 0.040(3) 0.035(3) 0.027(3) -0.016(2) -0.003(2) -0.004(2)
C25 0.034(3) 0.063(4) 0.036(3) -0.007(3) -0.007(3) 0.003(3)
C39 0.048(4) 0.027(3) 0.035(3) -0.009(2) -0.009(3) 0.011(3)
C4 0.047(4) 0.034(3) 0.034(3) -0.012(2) -0.009(3) -0.009(3)
C78 0.042(3) 0.049(3) 0.018(3) -0.006(2) -0.003(2) -0.006(3)
C17 0.040(3) 0.041(3) 0.020(3) -0.001(2) 0.006(2) -0.003(3)
C86 0.033(3) 0.042(3) 0.035(3) -0.017(3) -0.006(2) -0.010(3)
C29 0.048(4) 0.036(3) 0.043(3) -0.015(3) -0.014(3) -0.001(3)
C32 0.048(4) 0.040(3) 0.027(3) -0.008(2) 0.004(3) -0.011(3)
C68 0.024(3) 0.056(4) 0.056(4) -0.034(3) -0.011(3) 0.012(3)
C85 0.037(3) 0.038(3) 0.037(3) -0.021(2) -0.023(3) 0.004(2)
C66 0.034(3) 0.055(4) 0.044(3) -0.018(3) 0.005(3) -0.009(3)
C18 0.036(3) 0.058(4) 0.021(3) -0.008(3) 0.003(2) -0.001(3)
C12 0.031(3) 0.038(3) 0.067(4) -0.019(3) -0.017(3) 0.001(3)
C82 0.047(4) 0.024(3) 0.035(3) -0.010(2) -0.011(3) -0.002(2)
C13 0.037(4) 0.057(4) 0.047(3) -0.030(3) -0.010(3) 0.008(3)
C30 0.054(4) 0.034(3) 0.056(4) -0.007(3) -0.017(3) -0.011(3)
C43 0.038(3) 0.032(3) 0.047(3) -0.009(3) 0.003(3) 0.012(3)
C31 0.054(4) 0.051(4) 0.039(3) -0.006(3) 0.003(3) -0.025(3)
C83 0.035(3) 0.030(3) 0.045(3) -0.020(2) -0.007(3) 0.006(2)
C42 0.053(4) 0.027(3) 0.063(4) -0.012(3) -0.036(3) 0.014(3)
C87 0.061(5) 0.072(5) 0.040(3) -0.019(3) -0.002(3) -0.010(4)
C41 0.075(5) 0.033(3) 0.031(3) 0.004(2) -0.005(3) 0.012(3)
C40 0.046(4) 0.020(3) 0.058(4) 0.001(3) -0.003(3) 0.003(3)

loop_
_atom_type_symbol
_atom_type_description
_atom_type_scat_dispersion_real
_atom_type_scat_dispersion_imag
_atom_type_scat_source
C C 0.0033 0.0016 'International Tables Vol C Tables 4.2.6.8 and 6.1.1.4'
H H 0.0000 0.0000 'International Tables Vol C Tables 4.2.6.8 and 6.1.1.4'
Cl Cl 0.1484 0.1585 'International Tables Vol C Tables 4.2.6.8 and 6.1.1.4'
N N 0.0061 0.0033 'International Tables Vol C Tables 4.2.6.8 and 6.1.1.4'
P P 0.1023 0.0942 'International Tables Vol C Tables 4.2.6.8 and 6.1.1.4'
Ru Ru -1.2594 0.8363 'International Tables Vol C Tables 4.2.6.8 and 6.1.1.4'

loop_
_geom_angle_atom_site_label_1
_geom_angle_atom_site_label_2
_geom_angle_atom_site_label_3
_geom_angle
P4 Ru2 Cl2 93.75(4)
P3 Ru2 Cl2 89.45(4)
P3 Ru2 P4 91.73(5)
C84 Ru2 Cl2 153.21(14)
C84 Ru2 P4 102.00(15)
C84 Ru2 P3 111.32(14)
C84 Ru2 C86 63.0(2)
C84 Ru2 C85 37.8(2)
C84 Ru2 C82 61.92(19)
C84 Ru2 C83 37.36(19)
C86 Ru2 Cl2 94.80(14)
C86 Ru2 P4 156.94(15)
C86 Ru2 P3 109.71(15)
C86 Ru2 C82 37.2(2)
C86 Ru2 C83 61.9(2)
C85 Ru2 Cl2 128.71(15)
C85 Ru2 P4 137.29(15)
C85 Ru2 P3 92.90(14)
C85 Ru2 C86 37.05(19)
C85 Ru2 C82 61.43(19)
C85 Ru2 C83 61.8(2)
C82 Ru2 Cl2 91.39(14)
C82 Ru2 P4 121.24(15)
C82 Ru2 P3 146.85(15)
C82 Ru2 C83 36.25(19)
C83 Ru2 Cl2 120.35(14)
C83 Ru2 P4 95.35(15)
C83 Ru2 P3 148.68(14)
P2 Ru1 Cl1 93.59(4)
P1 Ru1 Cl1 88.72(4)
P1 Ru1 P2 91.86(5)
C39 Ru1 Cl1 151.81(14)
C39 Ru1 P2 102.81(15)
C39 Ru1 P1 113.15(15)
C39 Ru1 C42 62.0(2)
C39 Ru1 C41 62.0(2)
C39 Ru1 C40 37.0(2)
C43 Ru1 Cl1 127.82(16)
C43 Ru1 P2 138.10(16)
C43 Ru1 P1 94.79(16)
C43 Ru1 C39 37.4(2)
C43 Ru1 C42 36.8(2)
C43 Ru1 C41 62.0(2)
C43 Ru1 C40 61.5(2)
C42 Ru1 Cl1 94.19(16)
C42 Ru1 P2 155.59(18)
C42 Ru1 P1 111.41(19)
C42 Ru1 C41 37.4(2)
C42 Ru1 C40 61.3(2)
C41 Ru1 Cl1 89.96(16)
C41 Ru1 P2 119.61(19)
C41 Ru1 P1 148.53(19)
C40 Ru1 Cl1 119.75(16)
C40 Ru1 P2 94.91(16)
C40 Ru1 P1 150.12(17)
C40 Ru1 C41 36.4(2)
C70 P4 Ru2 120.96(16)
C50 P4 Ru2 119.90(15)
C50 P4 C70 99.9(2)
C50 P4 C76 101.9(2)
C76 P4 Ru2 109.42(15)
C76 P4 C70 101.9(2)
C33 P2 Ru1 119.80(16)
C7 P2 Ru1 119.37(16)
C7 P2 C33 99.4(2)
C7 P2 C27 101.8(2)
C27 P2 Ru1 110.88(16)
C27 P2 C33 103.0(2)
C45 P3 Ru2 112.27(16)
C64 P3 Ru2 112.62(17)
C64 P3 C45 103.5(2)
C58 P3 Ru2 120.15(16)
C58 P3 C45 104.2(2)
C58 P3 C64 102.3(2)
C15 P1 Ru1 120.49(16)
C15 P1 C21 102.5(2)
C15 P1 C2 104.2(2)
C21 P1 Ru1 113.87(16)
C2 P1 Ru1 110.63(15)
C2 P1 C21 103.4(2)
N2 N1 C7 111.6(4)
N2 N1 C1 116.2(4)
C7 N1 C1 132.2(4)
N5 N6 C51 109.7(4)
N3 N2 N1 107.4(4)
N2 N3 C8 109.5(4)
N6 N5 N4 107.2(4)
N5 N4 C50 111.9(4)
N5 N4 C44 115.0(4)
C50 N4 C44 133.1(4)
C16 C15 P1 121.3(4)
C20 C15 P1 120.3(4)
C20 C15 C16 118.3(4)
C5 C6 H6 120.0
C1 C6 H6 120.0
C1 C6 C5 120.0(5)
C80 C81 H81 120.0
C80 C81 C76 120.1(4)
C76 C81 H81 120.0
C38 C33 P2 118.8(4)
C34 C33 P2 121.6(4)
C34 C33 C38 119.6(5)
C75 C70 P4 118.6(4)
C75 C70 C71 118.9(4)
C71 C70 P4 122.1(4)
C33 C38 H38 119.9
C37 C38 C33 120.3(5)
C37 C38 H38 119.9
N6 C51 C50 108.5(4)
N6 C51 C52 118.1(4)
C50 C51 C52 133.5(4)
C22 C21 P1 123.9(4)
C26 C21 P1 117.0(4)
C26 C21 C22 119.1(5)
C44 C45 P3 121.3(4)
C46 C45 P3 121.3(4)
C46 C45 C44 116.9(4)
C81 C80 H80 119.7
C79 C80 C81 120.6(5)
C79 C80 H80 119.7
C70 C75 H75 119.6
C70 C75 C74 120.8(5)
C74 C75 H75 119.6
N4 C50 P4 121.4(3)
N4 C50 C51 102.7(4)
C51 C50 P4 135.9(4)
C45 C44 N4 120.9(4)
C49 C44 N4 116.5(4)
C49 C44 C45 122.1(5)
C45 C46 H46 119.4
C47 C46 C45 121.2(5)
C47 C46 H46 119.4
C6 C5 H5 120.8
C4 C5 C6 118.4(5)
C4 C5 H5 120.8
C15 C16 H16 119.6
C17 C16 C15 120.9(5)
C17 C16 H16 119.6
N3 C8 C9 117.6(4)
N3 C8 C7 108.7(4)
C7 C8 C9 133.6(4)
C3 C2 P1 121.1(4)
C3 C2 C1 116.9(5)
C1 C2 P1 120.8(4)
C69 C64 P3 122.9(4)
C69 C64 C65 118.6(5)
C65 C64 P3 118.5(4)
C10 C9 C8 121.3(4)
C14 C9 C8 119.0(4)
C14 C9 C10 119.5(5)
C64 C69 H69 119.6
C68 C69 C64 120.8(5)
C68 C69 H69 119.6
C44 C49 H49 120.4
C44 C49 C48 119.1(5)
C48 C49 H49 120.4
C75 C74 H74 120.0
C75 C74 C73 120.1(5)
C73 C74 H74 120.0
C64 C65 H65 120.0
C66 C65 C64 120.0(5)
C66 C65 H65 120.0
C33 C34 H34 119.9
C33 C34 C35 120.3(5)
C35 C34 H34 119.9
C9 C10 H10 120.0
C11 C10 C9 120.0(5)
C11 C10 H10 120.0
C73 C72 H72 119.6
C73 C72 C71 120.8(5)
C71 C72 H72 119.6
C37 C36 H36 120.8
C35 C36 H36 120.8
C35 C36 C37 118.3(5)
N1 C7 P2 120.0(3)
N1 C7 C8 102.8(4)
C8 C7 P2 137.1(4)
C74 C73 H73 120.3
C72 C73 C74 119.5(5)
C72 C73 H73 120.3
C80 C79 H79 120.1
C80 C79 C78 119.8(5)
C78 C79 H79 120.1
C59 C60 H60 120.2
C59 C60 C61 119.5(5)
C61 C60 H60 120.2
C2 C3 H3 119.7
C2 C3 C4 120.7(5)
C4 C3 H3 119.7
C9 C14 H14 120.1
C9 C14 C13 119.9(5)
C13 C14 H14 120.1
C53 C52 C51 118.6(5)
C53 C52 C57 118.9(5)
C57 C52 C51 122.4(4)
C52 C53 H53 120.0
C52 C53 C54 120.1(5)
C54 C53 H53 120.0
C6 C1 N1 116.7(4)
C6 C1 C2 122.6(4)
C2 C1 N1 120.3(4)
C59 C58 P3 119.9(4)
C59 C58 C63 119.0(4)
C63 C58 P3 121.0(4)
C38 C37 C36 120.8(5)
C38 C37 H37 119.6
C36 C37 H37 119.6
C57 C56 H56 120.0
C55 C56 H56 120.0
C55 C56 C57 119.9(5)
C60 C59 H59 119.7
C58 C59 C60 120.6(5)
C58 C59 H59 119.7
C21 C22 H22 120.0
C23 C22 C21 120.0(5)
C23 C22 H22 120.0
C46 C47 H47 119.7
C48 C47 C46 120.7(5)
C48 C47 H47 119.7
C27 C28 H28 119.8
C29 C28 H28 119.8
C29 C28 C27 120.4(5)
C28 C27 P2 119.6(4)
C32 C27 P2 121.2(4)
C32 C27 C28 119.1(5)
C53 C54 H54 120.1
C55 C54 C53 119.8(5)
C55 C54 H54 120.1
C81 C76 P4 122.7(3)
C77 C76 P4 118.7(4)
C77 C76 C81 118.4(4)
C15 C20 H20 119.5
C15 C20 C19 120.9(5)
C19 C20 H20 119.5
C23 C24 H24 120.4
C25 C24 H24 120.4
C25 C24 C23 119.2(5)
C21 C26 H26 120.0
C21 C26 C25 120.0(5)
C25 C26 H26 120.0
C58 C63 H63 119.7
C62 C63 C58 120.5(5)
C62 C63 H63 119.7
C10 C11 H11 119.8
C10 C11 C12 120.4(5)
C12 C11 H11 119.8
C34 C35 C36 120.8(5)
C34 C35 H35 119.6
C36 C35 H35 119.6
C22 C23 C24 120.8(5)
C22 C23 H23 119.6
C24 C23 H23 119.6
C70 C71 H71 120.0
C72 C71 C70 120.0(5)
C72 C71 H71 120.0
C76 C77 H77 119.6
C78 C77 C76 120.7(5)
C78 C77 H77 119.6
C52 C57 H57 119.8
C56 C57 C52 120.5(5)
C56 C57 H57 119.8
C60 C61 H61 119.7
C62 C61 C60 120.7(5)
C62 C61 H61 119.7
C20 C19 H19 120.2
C18 C19 C20 119.6(5)
C18 C19 H19 120.2
C49 C48 H48 120.1
C47 C48 C49 119.8(5)
C47 C48 H48 120.1
C56 C55 H55 119.6
C54 C55 C56 120.7(5)
C54 C55 H55 119.6
C68 C67 H67 119.7
C66 C67 H67 119.7
C66 C67 C68 120.5(6)
C63 C62 H62 120.2
C61 C62 C63 119.6(5)
C61 C62 H62 120.2
Ru2 C84 H84 120.8
C85 C84 Ru2 71.3(3)
C85 C84 H84 126.6
C83 C84 Ru2 73.1(3)
C83 C84 H84 126.6
C83 C84 C85 106.7(5)
C24 C25 C26 120.9(5)
C24 C25 H25 119.6
C26 C25 H25 119.6
Ru1 C39 H39 121.6
C43 C39 Ru1 71.1(3)
C43 C39 H39 126.6
C40 C39 Ru1 72.5(3)
C40 C39 H39 126.6
C40 C39 C43 106.9(5)
C5 C4 C3 121.4(5)
C5 C4 H4 119.3
C3 C4 H4 119.3
C79 C78 C77 120.4(5)
C79 C78 H78 119.8
C77 C78 H78 119.8
C16 C17 H17 120.1
C18 C17 C16 119.8(5)
C18 C17 H17 120.1
Ru2 C86 H86 122.5
C85 C86 Ru2 70.5(3)
C85 C86 H86 126.8
C85 C86 C82 106.4(5)
C82 C86 Ru2 71.9(3)
C82 C86 H86 126.8
C28 C29 H29 120.2
C28 C29 C30 119.6(5)
C30 C29 H29 120.2
C27 C32 H32 119.7
C27 C32 C31 120.7(5)
C31 C32 H32 119.7
C69 C68 H68 120.2
C67 C68 C69 119.6(6)
C67 C68 H68 120.2
Ru2 C85 H85 123.0
C84 C85 Ru2 70.9(3)
C84 C85 H85 125.3
C86 C85 Ru2 72.4(3)
C86 C85 C84 109.3(5)
C86 C85 H85 125.3
C65 C66 H66 119.8
C67 C66 C65 120.5(6)
C67 C66 H66 119.8
C19 C18 H18 119.8
C17 C18 C19 120.5(5)
C17 C18 H18 119.8
C11 C12 H12 119.8
C13 C12 C11 120.4(5)
C13 C12 H12 119.8
Ru2 C82 H82 123.4
C86 C82 Ru2 70.9(3)
C86 C82 H82 125.4
C83 C82 Ru2 71.9(3)
C83 C82 C86 109.2(5)
C83 C82 H82 125.4
C14 C13 H13 120.1
C12 C13 C14 119.8(5)
C12 C13 H13 120.1
C29 C30 H30 119.9
C31 C30 C29 120.2(5)
C31 C30 H30 119.9
Ru1 C43 H43 122.4
C39 C43 Ru1 71.4(3)
C39 C43 H43 125.8
C42 C43 Ru1 72.0(3)
C42 C43 C39 108.4(5)
C42 C43 H43 125.8
C32 C31 H31 119.9
C30 C31 C32 120.1(6)
C30 C31 H31 119.9
Ru2 C83 H83 124.4
C84 C83 Ru2 69.6(3)
C84 C83 H83 125.9
C82 C83 Ru2 71.8(3)
C82 C83 C84 108.3(5)
C82 C83 H83 125.9
Ru1 C42 H42 122.4
C43 C42 Ru1 71.2(3)
C43 C42 H42 125.8
C43 C42 C41 108.4(5)
C41 C42 Ru1 72.2(3)
C41 C42 H42 125.8
Cl5 C87 H87 109.5
Cl4 C87 Cl5 107.2(4)
Cl4 C87 H87 109.5
Cl3 C87 Cl5 109.3(4)
Cl3 C87 Cl4 111.8(4)
Cl3 C87 H87 109.5
Ru1 C41 H41 123.1
C42 C41 Ru1 70.4(3)
C42 C41 H41 126.6
C40 C41 Ru1 71.6(3)
C40 C41 C42 106.7(5)
C40 C41 H41 126.6
Ru1 C40 H40 123.8
C39 C40 Ru1 70.5(3)
C39 C40 H40 125.2
C41 C40 Ru1 72.0(3)
C41 C40 C39 109.5(6)
C41 C40 H40 125.2

loop_
_geom_bond_atom_site_label_1
_geom_bond_atom_site_label_2
_geom_bond_distance
Ru2 Cl2 2.4472(12)
Ru2 P4 2.2950(13)
Ru2 P3 2.2804(13)
Ru2 C84 2.189(5)
Ru2 C86 2.220(5)
Ru2 C85 2.195(5)
Ru2 C82 2.234(5)
Ru2 C83 2.235(5)
Ru1 Cl1 2.4245(12)
Ru1 P2 2.2902(13)
Ru1 P1 2.2851(13)
Ru1 C39 2.195(5)
Ru1 C43 2.191(5)
Ru1 C42 2.202(5)
Ru1 C41 2.225(5)
Ru1 C40 2.220(5)
P4 C70 1.832(5)
P4 C50 1.820(5)
P4 C76 1.823(5)
P2 C33 1.843(5)
P2 C7 1.827(4)
P2 C27 1.832(5)
P3 C45 1.833(5)
P3 C64 1.832(5)
P3 C58 1.829(5)
P1 C15 1.823(5)
P1 C21 1.837(5)
P1 C2 1.835(5)
Cl5 C87 1.765(7)
Cl4 C87 1.738(7)
Cl3 C87 1.735(7)
N1 N2 1.341(5)
N1 C7 1.372(6)
N1 C1 1.441(6)
N6 N5 1.298(6)
N6 C51 1.379(6)
N2 N3 1.309(5)
N3 C8 1.358(6)
N5 N4 1.357(5)
N4 C50 1.373(6)
N4 C44 1.437(6)
C15 C16 1.399(7)
C15 C20 1.386(7)
C6 H6 0.9500
C6 C5 1.380(7)
C6 C1 1.380(7)
C81 H81 0.9500
C81 C80 1.379(7)
C81 C76 1.399(7)
C33 C38 1.385(6)
C33 C34 1.372(7)
C70 C75 1.382(7)
C70 C71 1.395(7)
C38 H38 0.9500
C38 C37 1.381(7)
C51 C50 1.398(6)
C51 C52 1.467(7)
C21 C22 1.392(7)
C21 C26 1.378(7)
C45 C44 1.404(7)
C45 C46 1.393(7)
C80 H80 0.9500
C80 C79 1.368(7)
C75 H75 0.9500
C75 C74 1.385(7)
C44 C49 1.370(7)
C46 H46 0.9500
C46 C47 1.376(7)
C5 H5 0.9500
C5 C4 1.379(8)
C16 H16 0.9500
C16 C17 1.383(7)
C8 C9 1.474(6)
C8 C7 1.395(6)
C2 C3 1.386(7)
C2 C1 1.391(7)
C64 C69 1.400(7)
C64 C65 1.403(7)
C9 C10 1.399(7)
C9 C14 1.390(7)
C69 H69 0.9500
C69 C68 1.385(7)
C49 H49 0.9500
C49 C48 1.395(7)
C74 H74 0.9500
C74 C73 1.387(7)
C65 H65 0.9500
C65 C66 1.385(8)
C34 H34 0.9500
C34 C35 1.388(7)
C10 H10 0.9500
C10 C11 1.365(7)
C72 H72 0.9500
C72 C73 1.371(7)
C72 C71 1.389(7)
C36 H36 0.9500
C36 C37 1.390(8)
C36 C35 1.389(7)
C73 H73 0.9500
C79 H79 0.9500
C79 C78 1.373(8)
C60 H60 0.9500
C60 C59 1.382(7)
C60 C61 1.390(7)
C3 H3 0.9500
C3 C4 1.394(7)
C14 H14 0.9500
C14 C13 1.390(7)
C52 C53 1.389(7)
C52 C57 1.397(7)
C53 H53 0.9500
C53 C54 1.393(8)
C58 C59 1.380(7)
C58 C63 1.399(7)
C37 H37 0.9500
C56 H56 0.9500
C56 C57 1.376(7)
C56 C55 1.375(7)
C59 H59 0.9500
C22 H22 0.9500
C22 C23 1.376(7)
C47 H47 0.9500
C47 C48 1.368(8)
C28 H28 0.9500
C28 C27 1.394(7)
C28 C29 1.386(7)
C27 C32 1.380(7)
C54 H54 0.9500
C54 C55 1.374(8)
C76 C77 1.384(6)
C20 H20 0.9500
C20 C19 1.387(7)
C24 H24 0.9500
C24 C23 1.383(8)
C24 C25 1.361(8)
C26 H26 0.9500
C26 C25 1.392(8)
C63 H63 0.9500
C63 C62 1.382(7)
C11 H11 0.9500
C11 C12 1.385(8)
C35 H35 0.9500
C23 H23 0.9500
C71 H71 0.9500
C77 H77 0.9500
C77 C78 1.376(7)
C57 H57 0.9500
C61 H61 0.9500
C61 C62 1.371(7)
C19 H19 0.9500
C19 C18 1.385(7)
C48 H48 0.9500
C55 H55 0.9500
C67 H67 0.9500
C67 C68 1.381(9)
C67 C66 1.375(9)
C62 H62 0.9500
C84 H84 0.9500
C84 C85 1.419(8)
C84 C83 1.417(7)
C25 H25 0.9500
C39 H39 0.9500
C39 C43 1.407(8)
C39 C40 1.401(8)
C4 H4 0.9500
C78 H78 0.9500
C17 H17 0.9500
C17 C18 1.372(8)
C86 H86 0.9500
C86 C85 1.403(7)
C86 C82 1.421(8)
C29 H29 0.9500
C29 C30 1.386(8)
C32 H32 0.9500
C32 C31 1.382(7)
C68 H68 0.9500
C85 H85 0.9500
C66 H66 0.9500
C18 H18 0.9500
C12 H12 0.9500
C12 C13 1.375(8)
C82 H82 0.9500
C82 C83 1.390(8)
C13 H13 0.9500
C30 H30 0.9500
C30 C31 1.375(9)
C43 H43 0.9500
C43 C42 1.386(8)
C31 H31 0.9500
C83 H83 0.9500
C42 H42 0.9500
C42 C41 1.419(9)
C87 H87 1.0000
C41 H41 0.9500
C41 C40 1.388(8)
C40 H40 0.9500

loop_
_geom_torsion_atom_site_label_1
_geom_torsion_atom_site_label_2
_geom_torsion_atom_site_label_3
_geom_torsion_atom_site_label_4
_geom_torsion
Ru2 P4 C70 C75 33.1(5)
Ru2 P4 C70 C71 -154.2(4)
Ru2 P4 C50 N4 57.7(4)
Ru2 P4 C50 C51 -123.3(4)
Ru2 P4 C76 C81 -110.0(4)
Ru2 P4 C76 C77 65.2(4)
Ru2 P3 C45 C44 69.2(4)
Ru2 P3 C45 C46 -102.4(4)
Ru2 P3 C64 C69 -138.5(4)
Ru2 P3 C64 C65 41.5(4)
Ru2 P3 C58 C59 30.6(5)
Ru2 P3 C58 C63 -152.8(3)
Ru2 C84 C85 C86 -62.6(3)
Ru2 C84 C83 C82 61.7(4)
Ru2 C86 C85 C84 61.6(3)
Ru2 C86 C82 C83 -62.0(4)
Ru2 C82 C83 C84 -60.3(3)
Ru1 P2 C33 C38 -31.0(4)
Ru1 P2 C33 C34 148.9(4)
Ru1 P2 C7 N1 -58.5(4)
Ru1 P2 C7 C8 121.5(5)
Ru1 P2 C27 C28 -61.2(4)
Ru1 P2 C27 C32 113.8(4)
Ru1 P1 C15 C16 155.3(3)
Ru1 P1 C15 C20 -28.6(5)
Ru1 P1 C21 C22 141.6(4)
Ru1 P1 C21 C26 -39.7(5)
Ru1 P1 C2 C3 98.3(4)
Ru1 P1 C2 C1 -68.2(4)
Ru1 C39 C43 C42 62.9(4)
Ru1 C39 C40 C41 -61.8(4)
Ru1 C43 C42 C41 63.1(4)
Ru1 C42 C41 C40 62.8(4)
Ru1 C41 C40 C39 60.9(4)
P4 C70 C75 C74 172.1(4)
P4 C70 C71 C72 -171.6(4)
P4 C76 C77 C78 -174.6(4)
P2 C33 C38 C37 -180.0(4)
P2 C33 C34 C35 179.7(4)
P2 C27 C32 C31 -174.2(4)
P3 C45 C44 N4 18.8(6)
P3 C45 C44 C49 -168.9(4)
P3 C45 C46 C47 170.9(4)
P3 C64 C69 C68 179.8(4)
P3 C64 C65 C66 -179.7(4)
P3 C58 C59 C60 175.2(4)
P3 C58 C63 C62 -177.4(4)
P1 C15 C16 C17 177.8(4)
P1 C15 C20 C19 -177.8(4)
P1 C21 C22 C23 177.7(4)
P1 C21 C26 C25 -177.5(5)
P1 C2 C3 C4 -166.5(4)
P1 C2 C1 N1 -22.4(6)
P1 C2 C1 C6 164.9(3)
N1 N2 N3 C8 1.5(5)
N6 N5 N4 C50 0.9(5)
N6 N5 N4 C44 -178.9(4)
N6 C51 C50 P4 -179.3(4)
N6 C51 C50 N4 -0.2(5)
N6 C51 C52 C53 -56.9(6)
N6 C51 C52 C57 120.2(5)
N2 N1 C7 P2 -179.9(3)
N2 N1 C7 C8 0.1(5)
N2 N1 C1 C6 66.4(5)
N2 N1 C1 C2 -106.7(5)
N2 N3 C8 C9 179.3(4)
N2 N3 C8 C7 -1.4(5)
N3 C8 C9 C10 -122.5(5)
N3 C8 C9 C14 52.3(6)
N3 C8 C7 P2 -179.2(4)
N3 C8 C7 N1 0.8(5)
N5 N6 C51 C50 0.8(5)
N5 N6 C51 C52 -179.2(4)
N5 N4 C50 P4 178.9(3)
N5 N4 C50 C51 -0.4(5)
N5 N4 C44 C45 111.8(5)
N5 N4 C44 C49 -60.9(6)
N4 C44 C49 C48 171.0(4)
C15 P1 C21 C22 9.8(5)
C15 P1 C21 C26 -171.5(4)
C15 P1 C2 C3 -130.8(4)
C15 P1 C2 C1 62.6(4)
C15 C16 C17 C18 -1.0(8)
C15 C20 C19 C18 0.9(8)
C6 C5 C4 C3 -3.5(8)
C81 C80 C79 C78 -0.5(8)
C81 C76 C77 C78 0.8(7)
C33 P2 C7 N1 73.6(4)
C33 P2 C7 C8 -106.4(6)
C33 P2 C27 C28 169.4(4)
C33 P2 C27 C32 -15.5(5)
C33 C38 C37 C36 -0.3(8)
C33 C34 C35 C36 0.8(8)
C70 P4 C50 N4 -76.9(4)
C70 P4 C50 C51 102.1(5)
C70 P4 C76 C81 19.1(4)
C70 P4 C76 C77 -165.6(4)
C70 C75 C74 C73 0.0(8)
C38 C33 C34 C35 -0.4(7)
C51 N6 N5 N4 -1.0(5)
C51 C52 C53 C54 179.6(5)
C51 C52 C57 C56 179.6(4)
C21 P1 C15 C16 -77.0(4)
C21 P1 C15 C20 99.1(4)
C21 P1 C2 C3 -24.0(4)
C21 P1 C2 C1 169.5(4)
C21 C22 C23 C24 -0.2(8)
C21 C26 C25 C24 -0.3(9)
C45 P3 C64 C69 100.0(4)
C45 P3 C64 C65 -80.0(4)
C45 P3 C58 C59 157.5(4)
C45 P3 C58 C63 -25.9(5)
C45 C44 C49 C48 -1.6(7)
C45 C46 C47 C48 -2.4(8)
C80 C81 C76 P4 173.8(4)
C80 C81 C76 C77 -1.4(7)
C80 C79 C78 C77 -0.1(8)
C75 C70 C71 C72 1.2(8)
C75 C74 C73 C72 0.5(8)
C50 P4 C70 C75 167.0(4)
C50 P4 C70 C71 -20.2(5)
C50 P4 C76 C81 122.1(4)
C50 P4 C76 C77 -62.7(4)
C50 N4 C44 C45 -67.9(7)
C50 N4 C44 C49 119.4(5)
C50 C51 C52 C53 123.2(6)
C50 C51 C52 C57 -59.8(7)
C44 N4 C50 P4 -1.4(7)
C44 N4 C50 C51 179.3(5)
C44 C45 C46 C47 -1.1(7)
C44 C49 C48 C47 -1.9(8)
C46 C45 C44 N4 -169.2(4)
C46 C45 C44 C49 3.1(7)
C46 C47 C48 C49 3.9(8)
C5 C6 C1 N1 -172.0(4)
C5 C6 C1 C2 1.0(7)
C16 C15 C20 C19 -1.6(8)
C16 C17 C18 C19 0.3(9)
C8 C9 C10 C11 178.4(5)
C8 C9 C14 C13 -177.9(5)
C2 P1 C15 C16 30.5(5)
C2 P1 C15 C20 -153.4(4)
C2 P1 C21 C22 -98.3(4)
C2 P1 C21 C26 80.4(4)
C2 C3 C4 C5 2.3(8)
C64 P3 C45 C44 -169.0(4)
C64 P3 C45 C46 19.3(5)
C64 P3 C58 C59 -95.0(4)
C64 P3 C58 C63 81.6(4)
C64 C69 C68 C67 0.6(8)
C64 C65 C66 C67 -0.8(8)
C9 C8 C7 P2 -0.2(9)
C9 C8 C7 N1 179.8(5)
C9 C10 C11 C12 -2.1(8)
C9 C14 C13 C12 0.8(8)
C69 C64 C65 C66 0.2(7)
C65 C64 C69 C68 -0.1(7)
C34 C33 C38 C37 0.1(7)
C10 C9 C14 C13 -2.9(8)
C10 C11 C12 C13 0.0(8)
C7 P2 C33 C38 -162.9(4)
C7 P2 C33 C34 17.0(4)
C7 P2 C27 C28 66.8(4)
C7 P2 C27 C32 -118.2(4)
C7 N1 N2 N3 -1.0(5)
C7 N1 C1 C6 -115.0(5)
C7 N1 C1 C2 71.9(6)
C7 C8 C9 C10 58.5(8)
C7 C8 C9 C14 -126.7(6)
C73 C72 C71 C70 -0.6(8)
C60 C61 C62 C63 -1.2(9)
C3 C2 C1 N1 170.5(4)
C3 C2 C1 C6 -2.2(6)
C14 C9 C10 C11 3.6(7)
C52 C51 C50 P4 0.6(9)
C52 C51 C50 N4 179.7(5)
C52 C53 C54 C55 0.4(9)
C53 C52 C57 C56 -3.4(7)
C53 C54 C55 C56 -2.4(9)
C1 N1 N2 N3 177.9(4)
C1 N1 C7 P2 1.4(7)
C1 N1 C7 C8 -178.6(5)
C1 C6 C5 C4 1.9(7)
C1 C2 C3 C4 0.6(7)
C58 P3 C45 C44 -62.4(4)
C58 P3 C45 C46 126.0(4)
C58 P3 C64 C69 -8.1(5)
C58 P3 C64 C65 171.9(4)
C58 C63 C62 C61 2.1(8)
C37 C36 C35 C34 -1.0(8)
C59 C60 C61 C62 -1.0(9)
C59 C58 C63 C62 -0.8(8)
C22 C21 C26 C25 1.2(8)
C28 C27 C32 C31 0.9(8)
C28 C29 C30 C31 -0.1(9)
C27 P2 C33 C38 92.6(4)
C27 P2 C33 C34 -87.5(4)
C27 P2 C7 N1 179.1(4)
C27 P2 C7 C8 -0.9(6)
C27 C28 C29 C30 -0.1(8)
C27 C32 C31 C30 -1.1(9)
C76 P4 C70 C75 -88.4(4)
C76 P4 C70 C71 84.3(4)
C76 P4 C50 N4 178.6(4)
C76 P4 C50 C51 -2.4(5)
C76 C81 C80 C79 1.3(8)
C76 C77 C78 C79 -0.1(8)
C20 C15 C16 C17 1.6(7)
C20 C19 C18 C17 -0.2(9)
C26 C21 C22 C23 -0.9(8)
C63 C58 C59 C60 -1.5(8)
C11 C12 C13 C14 0.6(9)
C35 C36 C37 C38 0.7(8)
C23 C24 C25 C26 -0.9(9)
C71 C70 C75 C74 -0.9(7)
C71 C72 C73 C74 -0.2(9)
C57 C52 C53 C54 2.4(8)
C57 C56 C55 C54 1.4(8)
C61 C60 C59 C58 2.4(8)
C55 C56 C57 C52 1.5(7)
C25 C24 C23 C22 1.1(9)
C39 C43 C42 Ru1 -62.5(4)
C39 C43 C42 C41 0.5(6)
C86 C82 C83 Ru2 61.4(4)
C86 C82 C83 C84 1.1(6)
C29 C28 C27 P2 174.9(4)
C29 C28 C27 C32 -0.3(7)
C29 C30 C31 C32 0.7(9)
C68 C67 C66 C65 1.3(9)
C85 C84 C83 Ru2 -63.9(3)
C85 C84 C83 C82 -2.2(5)
C85 C86 C82 Ru2 62.5(3)
C85 C86 C82 C83 0.4(6)
C66 C67 C68 C69 -1.2(8)
C82 C86 C85 Ru2 -63.4(3)
C82 C86 C85 C84 -1.8(5)
C43 C39 C40 Ru1 63.3(4)
C43 C39 C40 C41 1.5(6)
C43 C42 C41 Ru1 -62.4(4)
C43 C42 C41 C40 0.4(6)
C83 C84 C85 Ru2 65.0(3)
C83 C84 C85 C86 2.4(5)
C42 C41 C40 Ru1 -62.0(4)
C42 C41 C40 C39 -1.2(6)
C40 C39 C43 Ru1 -64.1(4)
C40 C39 C43 C42 -1.2(6)
